data_1530216
loop_
_publ_author_name
'Krutik, V.M.'
'Pushcharovskii, D.Yu.'
'Pobedimskaya, E.A.'
'Belov, N.V.'

_publ_section_title
;
 Crystal structure of arrojadite
;
_journal_name_full Kristallografiya
_journal_page_first 743
_journal_page_last 750
_journal_volume 24
_journal_year 1979
_chemical_formula_sum
'Al0.5 Ba0.0835 Ca0.75 F1.16 Fe4.42 K0.125 Li0.25 Mg0.25 Mn1.42 Na1.13 O23.82 P6 Pb0.0835 Sr0.0835 Zn0.42'
_chemical_name_systematic
;
Na1.13 K0.125 (Ba Sr Pb)0.0835 Ca0.75 Fe4.42 Mn1.42 (Li Mg)0.25 Zn0.42 Al0.5 
(P6 O23.82 F1.16)
;
_space_group_IT_number 15
_symmetry_space_group_name_Hall '-B 2b'
_symmetry_space_group_name_H-M 'B 1 1 2/b'
_cell_angle_alpha 90
_cell_angle_beta 90
_cell_angle_gamma 105.79
_cell_formula_units_Z 8
_cell_length_a 16.476
_cell_length_b 24.581
_cell_length_c 9.996
_cell_volume 3895.583
_citation_journal_id_ASTM KRISAJ
_cod_data_source_file Krutik_KRISAJ_1979_875.cif
_cod_data_source_block Al0.5Ba0.0835Ca0.75F1.16Fe4.42K0.125Li0.25Mg0.25Mn1.42Na1.13O23.82P6Pb0.0835Sr0.0835Zn0.42
_cod_original_sg_symbol_Hall '-C 2yc (-x,z,y)'
_cod_original_formula_sum
;
Al0.5 Ba0.0835 Ca0.75 F1.16 Fe4.42 K0.125 Li0.25 Mg0.25 Mn1.42 Na1.13 O23.82 
P6 Pb0.0835 Sr0.0835 Zn0.42
;
_cod_database_code 1530216

loop_
_symmetry_equiv_pos_as_xyz
x,y,z
-x,-y+1/2,z
-x,-y,-z
x,y-1/2,-z
x+1/2,y,z+1/2
-x+1/2,-y+1/2,z+1/2
-x+1/2,-y,-z+1/2
x+1/2,y-1/2,-z+1/2

loop_
_atom_site_label
_atom_site_type_symbol
_atom_site_fract_x
_atom_site_fract_y
_atom_site_fract_z
_atom_site_occupancy
_atom_site_U_iso_or_equiv
O24 O-2 0.4053 0.0133 0.1853 0.66 0.0
O15 O-2 0.3683 0.2291 0.6744 1 0.0
Na1 Na+1 0 0.25 -0.0018 0.25 0.0
O10 O-2 0.2824 0.317 0.3583 1 0.0
O16 O-2 0.1298 0.2105 0.3813 1 0.0
F3 F-1 0.4053 0.0133 0.1853 0.33 0.0
O13 O-2 0.4534 0.3293 0.6754 1 0.0
O3 O-2 0.4146 0.4236 0.1662 1 0.0
O18 O-2 0.4748 0.132 0.063 1 0.0
Mn2 Mn+2 0.3936 0.3601 0.0155 0.21 0.0
P6 P+5 0.3981 0.4523 0.7684 1 0.0
O17 O-2 0.3882 0.638 0.1392 1 0.0
O20 O-2 0.3179 0.0741 0.0405 0.66 0.0
O8 O-2 0.4491 0.5549 0.5561 1 0.0
O22 O-2 0.064 0.08 0.3704 1 0.0
Li1 Li+1 0.3936 0.3601 0.0155 0.125 0.0
O21 O-2 0.0457 0.0486 0.1463 1 0.0
Fe2 Fe+2 0.4783 0.5969 0.7497 1 0.0
O6 O-2 0.1201 0.3904 0.0975 1 0.0
Mn3 Mn+2 0.2218 0.4761 0.392 0.21 0.0
Ca1 Ca+2 0.3936 0.3601 0.0155 0.125 0.0
P4 P+5 0.3704 0.2879 0.726 1 0.0
O23 O-2 0.1952 0.0766 0.234 1 0.0
O2 O-2 0.2766 0.4363 0.2568 1 0.0
P3 P+5 0.3569 0.2946 0.3004 1 0.0
Na3 Na+1 0.1331 0.1207 0.0155 0.5 0.0
F1 F-1 0.2311 0.1392 0.4979 0.5 0.0
Zn2 Zn+2 0.2218 0.4761 0.392 0.21 0.0
Pb1 Pb+2 0 0.25 -0.0018 0.167 0.0
O1 O-2 0.3913 0.5197 0.1878 1 0.0
P2 P+5 0.3694 0.5765 0.534 1 0.0
Mn1 Mn+2 0.2882 0.7327 -0.0113 1 0.0
Fe4 Fe+2 0.2816 0.657 0.7057 1 0.0
Na2 Na+1 0.5 0.5 0 1 0.0
O9 O-2 0.4414 0.3348 0.3465 1 0.0
Mg2 Mg+2 0.2218 0.4761 0.392 0.125 0.0
O12 O-2 0.3518 0.2941 0.1418 1 0.0
Ca3 Ca+2 0.1331 0.1207 0.0155 0.5 0.0
Mg1 Mg+2 0.3936 0.3601 0.0155 0.125 0.0
P5 P+5 0.3864 0.6298 -0.0102 1 0.0
O5 O-2 0.2908 0.0285 0.4631 1 0.0
Fe6 Fe+2 0.2218 0.4761 0.392 0.21 0.0
Fe5 Fe+2 0.3936 0.3601 0.0155 0.21 0.0
Zn1 Zn+2 0.3936 0.3601 0.0155 0.21 0.0
O19 O-2 0.3545 0.1765 0.0799 1 0.0
Ca2 Ca+2 0.2218 0.4761 0.392 0.125 0.0
Fe1 Fe+2 0.4664 0.6001 0.255 1 0.0
O14 O-2 0.2938 0.3062 0.6665 1 0.0
F2 F-1 0.3179 0.0741 0.0405 0.33 0.0
Fe3 Fe+2 0.2958 0.6478 0.2986 1 0.0
O7 O-2 0.3708 0.6138 0.658 1 0.0
Li2 Li+1 0.2218 0.4761 0.392 0.125 0.0
O4 O-2 0.4043 0.4631 0.3958 1 0.0
K1 K+1 0 0.25 -0.0018 0.25 0.0
Al1 Al+3 0 0 0 1 0.0
P1 P+5 0.3734 0.4606 0.2512 1 0.0
Ba1 Ba+2 0 0.25 -0.0018 0.167 0.0
O11 O-2 0.3491 0.2354 0.3548 1 0.0
Sr1 Sr+2 0 0.25 -0.0018 0.167 0.0
O25 O-2 0.2311 0.1392 0.4979 0.5 0.0
